data_7134332
loop_
_publ_author_name
'Aliyeva, Vusala A.'
'Andr\'e, V\^ania'
'Martins, Lu\'isa M. D. R. S.'
'Gurbanov, Atash V.'
'Gomila, Rosa M.'
'Frontera, Antonio'
'Cruz, Tiago F. C.'
'Mahmudov, Kamran T.'

_publ_section_title
;
 Chalcogen bonded metal--organic frameworks: insights from X-ray analysis
 and theoretical calculations
;
_journal_issue 32
_journal_name_full 'Chemical Communications'
_journal_page_first 5962
_journal_page_last 5965
_journal_paper_doi 10.1039/D5CC00548E
_journal_volume 61
_journal_year 2025
_chemical_formula_sum 'C21 H21 N5 O7 Se Zn'
_chemical_formula_weight 599.76
_space_group_crystal_system triclinic
_space_group_IT_number 2
_space_group_name_Hall '-P 1'
_space_group_name_H-M_alt 'P -1'
_atom_sites_solution_hydrogens mixed
_atom_sites_solution_primary direct
_atom_sites_solution_secondary difmap
_audit_creation_method SHELXL-2019/2
_audit_update_record
;
2025-01-10 deposited with the CCDC.	2025-03-10 downloaded from the CCDC.
;
_cell_angle_alpha 95.063(2)
_cell_angle_beta 92.398(2)
_cell_angle_gamma 98.918(3)
_cell_formula_units_Z 2
_cell_length_a 10.0822(7)
_cell_length_b 10.1131(7)
_cell_length_c 11.3662(7)
_cell_measurement_reflns_used 5925
_cell_measurement_temperature 150(2)
_cell_measurement_theta_max 27.71
_cell_measurement_theta_min 2.59
_cell_volume 1138.63(13)
_computing_cell_refinement 'Bruker SAINT'
_computing_data_collection 'Bruker APEX3'
_computing_data_reduction 'Bruker SAINT'
_computing_molecular_graphics 'Bruker SHELXTL'
_computing_publication_material 'Bruker SHELXTL'
_computing_structure_refinement 'SHELXL-2019/1 (Sheldrick, 2019)'
_computing_structure_solution 'SHELXT-2019/1 (Sheldrick, 2019)'
_diffrn_ambient_temperature 150(2)
_diffrn_measured_fraction_theta_full 0.996
_diffrn_measured_fraction_theta_max 0.996
_diffrn_measurement_device_type 'Bruker APEX-II CCD'
_diffrn_measurement_method '\f and \w scans'
_diffrn_radiation_type MoK\a
_diffrn_radiation_wavelength 0.71073
_diffrn_reflns_av_R_equivalents 0.0436
_diffrn_reflns_av_unetI/netI 0.0473
_diffrn_reflns_Laue_measured_fraction_full 0.996
_diffrn_reflns_Laue_measured_fraction_max 0.996
_diffrn_reflns_limit_h_max 9
_diffrn_reflns_limit_h_min -13
_diffrn_reflns_limit_k_max 13
_diffrn_reflns_limit_k_min -12
_diffrn_reflns_limit_l_max 14
_diffrn_reflns_limit_l_min -14
_diffrn_reflns_number 20978
_diffrn_reflns_point_group_measured_fraction_full 0.996
_diffrn_reflns_point_group_measured_fraction_max 0.996
_diffrn_reflns_theta_full 25.242
_diffrn_reflns_theta_max 27.935
_diffrn_reflns_theta_min 1.802
_exptl_absorpt_coefficient_mu 2.731
_exptl_absorpt_correction_T_max 0.693
_exptl_absorpt_correction_T_min 0.469
_exptl_absorpt_correction_type multi-scan
_exptl_absorpt_process_details 'SADABS (Bruker, 2008)'
_exptl_crystal_colour yellow
_exptl_crystal_density_diffrn 1.749
_exptl_crystal_description prism
_exptl_crystal_F_000 604
_exptl_crystal_size_max 0.290
_exptl_crystal_size_mid 0.250
_exptl_crystal_size_min 0.140
_refine_diff_density_max 1.077
_refine_diff_density_min -0.577
_refine_diff_density_rms 0.117
_refine_ls_extinction_method none
_refine_ls_goodness_of_fit_ref 1.026
_refine_ls_hydrogen_treatment mixed
_refine_ls_matrix_type full
_refine_ls_number_parameters 328
_refine_ls_number_reflns 5445
_refine_ls_number_restraints 6
_refine_ls_restrained_S_all 1.094
_refine_ls_R_factor_all 0.0565
_refine_ls_R_factor_gt 0.0379
_refine_ls_shift/su_max 0.001
_refine_ls_shift/su_mean 0.000
_refine_ls_structure_factor_coef Fsqd
_refine_ls_weighting_details 'w=1/[\s^2^(Fo^2^)+(0.0578P)^2^+0.7678P] where P=(Fo^2^+2Fc^2^)/3'
_refine_ls_weighting_scheme calc
_refine_ls_wR_factor_gt 0.0954
_refine_ls_wR_factor_ref 0.1039
_reflns_Friedel_coverage 0.000
_reflns_number_gt 4238
_reflns_number_total 5445
_reflns_threshold_expression 'I > 2\s(I)'
_cod_data_source_file d5cc00548e2.cif
_cod_data_source_block shelx
_cod_depositor_comments 'Adding full bibliography for 7134332--7134333.cif.'
_cod_database_code 7134332
_shelx_shelxl_version_number 2019/2
_shelx_space_group_comment
;
The symmetry employed for this shelxl refinement is uniquely defined
by the following loop, which should always be used as a source of
symmetry information in preference to the above space-group names.
They are only intended as comments.
;
_shelx_estimated_absorpt_t_min 0.505
_shelx_estimated_absorpt_t_max 0.701

loop_
_space_group_symop_operation_xyz
'x, y, z'
'-x, -y, -z'

loop_
_atom_site_label
_atom_site_type_symbol
_atom_site_fract_x
_atom_site_fract_y
_atom_site_fract_z
_atom_site_U_iso_or_equiv
_atom_site_adp_type
_atom_site_occupancy
_atom_site_site_symmetry_order
_atom_site_calc_flag
_atom_site_refinement_flags_posn
_atom_site_refinement_flags_adp
_atom_site_refinement_flags_occupancy
_atom_site_disorder_assembly
_atom_site_disorder_group
Zn1 Zn 0.85743(3) 0.93312(3) 0.75501(3) 0.01355(10) Uani 1 1 d . . . . .
Se1 Se 0.15352(3) -0.10563(3) -0.01947(3) 0.01644(10) Uani 1 1 d . . . . .
O1 O 0.7012(3) 0.4516(3) 0.0401(3) 0.0553(9) Uani 1 1 d . U . . .
O2 O 0.6395(3) 0.6115(3) 0.6410(2) 0.0269(6) Uani 1 1 d . . . . .
O2A O 0.9515(2) 0.8542(2) 0.1328(2) 0.0212(5) Uani 1 1 d . . . . .
O3 O 0.7250(2) 0.8285(2) 0.6389(2) 0.0243(5) Uani 1 1 d . . . . .
O4 O 0.9423(3) 0.7599(2) 0.7771(2) 0.0299(6) Uani 1 1 d . . . . .
O5 O 0.7650(2) 1.1044(2) 0.6959(2) 0.0237(5) Uani 1 1 d . . . . .
O6 O 1.0228(2) 1.0222(2) 0.6934(2) 0.0185(5) Uani 1 1 d . . . . .
N1 N 0.2807(3) -0.0651(3) -0.1190(2) 0.0178(6) Uani 1 1 d . . . . .
N2 N 0.2174(3) 0.0364(3) 0.0837(2) 0.0139(5) Uani 1 1 d . . . . .
N3 N 0.5771(3) 0.4628(3) 0.1993(2) 0.0185(6) Uani 1 1 d . . . . .
H3N H 0.512(4) 0.430(4) 0.232(3) 0.022 Uiso 1 1 d . U . . .
N4 N 0.9353(3) 0.5365(3) 0.7782(3) 0.0278(7) Uani 1 1 d . . . . .
N5 N 0.7064(3) 1.1827(3) 0.5233(3) 0.0310(7) Uani 1 1 d . . . . .
C1 C 0.5114(3) 0.2833(3) 0.0401(3) 0.0177(7) Uani 1 1 d . . . . .
C2 C 0.5451(3) 0.2265(3) -0.0732(3) 0.0190(7) Uani 1 1 d . . . . .
H2 H 0.619998 0.270644 -0.110282 0.023 Uiso 1 1 calc R U . . .
C3 C 0.4736(3) 0.1123(3) -0.1285(3) 0.0191(7) Uani 1 1 d . . . . .
H3 H 0.498668 0.076068 -0.202736 0.023 Uiso 1 1 calc R U . . .
C4 C 0.3599(3) 0.0468(3) -0.0739(3) 0.0160(6) Uani 1 1 d . . . . .
C5 C 0.3244(3) 0.1047(3) 0.0393(3) 0.0142(6) Uani 1 1 d . . . . .
C6 C 0.4030(3) 0.2245(3) 0.0952(3) 0.0176(7) Uani 1 1 d . . . . .
H6 H 0.380424 0.262811 0.169563 0.021 Uiso 1 1 calc R U . . .
C7 C 0.6044(4) 0.4067(4) 0.0926(3) 0.0257(8) Uani 1 1 d . . . . .
C8 C 0.6592(3) 0.5724(3) 0.2671(3) 0.0142(6) Uani 1 1 d . . . . .
C9 C 0.6475(3) 0.5817(3) 0.3894(3) 0.0145(6) Uani 1 1 d . . . . .
H9 H 0.590628 0.513362 0.423784 0.017 Uiso 1 1 calc R U . . .
C10 C 0.7184(3) 0.6900(3) 0.4609(3) 0.0157(6) Uani 1 1 d . . . . .
C11 C 0.8078(3) 0.7856(3) 0.4107(3) 0.0156(6) Uani 1 1 d . . . . .
H11 H 0.858845 0.858481 0.459635 0.019 Uiso 1 1 calc R U . . .
C12 C 0.8226(3) 0.7749(3) 0.2900(3) 0.0147(6) Uani 1 1 d . . . . .
C13 C 0.7471(3) 0.6696(3) 0.2178(3) 0.0162(6) Uani 1 1 d . . . . .
H13 H 0.755550 0.663869 0.134685 0.019 Uiso 1 1 calc R U . . .
C14 C 0.6936(3) 0.7077(3) 0.5917(3) 0.0168(6) Uani 1 1 d . . . . .
C14A C 0.9229(3) 0.8751(3) 0.2371(3) 0.0159(6) Uani 1 1 d . . . . .
C15 C 0.9142(4) 0.6542(3) 0.8241(3) 0.0236(7) Uani 1 1 d . . . . .
H15 H 0.878(4) 0.656(4) 0.899(4) 0.030(11) Uiso 1 1 d . . . . .
C16 C 0.9819(5) 0.5184(5) 0.6607(4) 0.0504(13) Uani 1 1 d . . . . .
H16A H 0.994179 0.604720 0.626370 0.076 Uiso 1 1 calc R U . . .
H16B H 0.915397 0.453631 0.611331 0.076 Uiso 1 1 calc R U . . .
H16C H 1.067735 0.484485 0.664419 0.076 Uiso 1 1 calc R U . . .
C17 C 0.9104(5) 0.4178(4) 0.8423(5) 0.0538(14) Uani 1 1 d . . . . .
H17A H 0.874102 0.441404 0.918585 0.081 Uiso 1 1 calc R U . . .
H17B H 0.994875 0.383292 0.855604 0.081 Uiso 1 1 calc R U . . .
H17C H 0.845486 0.348570 0.795879 0.081 Uiso 1 1 calc R U . . .
C18 C 0.7781(4) 1.1174(3) 0.5895(3) 0.0236(7) Uani 1 1 d . . . . .
H18 H 0.846261 1.076300 0.552566 0.028 Uiso 1 1 calc R U . . .
C19 C 0.7233(6) 1.1874(5) 0.3975(4) 0.0552(14) Uani 1 1 d . . . . .
H19A H 0.795871 1.138087 0.374044 0.083 Uiso 1 1 calc R U . . .
H19B H 0.746111 1.281186 0.380207 0.083 Uiso 1 1 calc R U . . .
H19C H 0.639445 1.146043 0.353269 0.083 Uiso 1 1 calc R U . . .
C20 C 0.5985(5) 1.2457(6) 0.5727(4) 0.0629(17) Uani 1 1 d . . . . .
H20A H 0.593188 1.230650 0.656515 0.094 Uiso 1 1 calc R U . . .
H20B H 0.513098 1.206517 0.529941 0.094 Uiso 1 1 calc R U . . .
H20C H 0.616436 1.342535 0.565079 0.094 Uiso 1 1 calc R U . . .

loop_
_atom_site_aniso_label
_atom_site_aniso_U_11
_atom_site_aniso_U_22
_atom_site_aniso_U_33
_atom_site_aniso_U_23
_atom_site_aniso_U_13
_atom_site_aniso_U_12
Zn1 0.01538(19) 0.01097(19) 0.01244(18) -0.00063(13) 0.00312(14) -0.00333(13)
Se1 0.01840(17) 0.01439(17) 0.01389(16) -0.00155(12) 0.00182(12) -0.00426(12)
O1 0.0509(15) 0.0519(15) 0.0490(14) -0.0195(12) 0.0323(12) -0.0300(12)
O2 0.0317(14) 0.0286(14) 0.0156(12) 0.0001(10) 0.0089(10) -0.0114(11)
O2A 0.0221(12) 0.0225(13) 0.0186(12) 0.0072(10) 0.0072(9) -0.0022(10)
O3 0.0276(13) 0.0228(13) 0.0188(12) -0.0052(10) -0.0019(10) -0.0021(10)
O4 0.0340(15) 0.0147(12) 0.0421(15) 0.0066(11) 0.0045(12) 0.0042(11)
O5 0.0299(13) 0.0241(13) 0.0190(12) 0.0052(10) 0.0015(10) 0.0084(10)
O6 0.0171(11) 0.0109(11) 0.0264(12) 0.0028(9) 0.0047(9) -0.0024(9)
N1 0.0188(14) 0.0177(14) 0.0146(13) -0.0002(11) 0.0025(10) -0.0040(11)
N2 0.0155(13) 0.0123(13) 0.0121(12) -0.0009(10) 0.0000(10) -0.0023(10)
N3 0.0185(14) 0.0190(14) 0.0135(13) -0.0024(11) 0.0064(11) -0.0099(11)
N4 0.0291(17) 0.0166(15) 0.0386(18) 0.0022(13) 0.0103(14) 0.0041(12)
N5 0.0360(18) 0.042(2) 0.0204(15) 0.0096(14) 0.0048(13) 0.0185(15)
C1 0.0184(16) 0.0176(16) 0.0147(15) -0.0017(12) 0.0040(12) -0.0031(13)
C2 0.0193(16) 0.0200(17) 0.0169(15) 0.0021(13) 0.0073(13) -0.0013(13)
C3 0.0206(17) 0.0226(17) 0.0122(15) -0.0008(13) 0.0041(12) -0.0019(13)
C4 0.0182(16) 0.0166(16) 0.0132(14) 0.0005(12) 0.0021(12) 0.0025(12)
C5 0.0148(15) 0.0156(16) 0.0121(14) 0.0026(12) 0.0017(11) 0.0011(12)
C6 0.0192(16) 0.0163(16) 0.0152(15) -0.0028(12) 0.0043(12) -0.0020(12)
C7 0.0251(18) 0.0241(19) 0.0239(18) -0.0047(14) 0.0124(14) -0.0070(14)
C8 0.0145(15) 0.0093(14) 0.0169(15) -0.0008(12) 0.0010(12) -0.0030(11)
C9 0.0144(15) 0.0122(15) 0.0155(15) 0.0015(12) 0.0051(12) -0.0036(11)
C10 0.0115(14) 0.0186(16) 0.0156(15) 0.0000(12) 0.0026(12) -0.0016(12)
C11 0.0144(15) 0.0115(15) 0.0190(15) -0.0025(12) 0.0023(12) -0.0021(12)
C12 0.0132(15) 0.0122(15) 0.0183(15) 0.0034(12) 0.0039(12) -0.0013(11)
C13 0.0169(15) 0.0174(16) 0.0129(14) -0.0014(12) 0.0041(12) -0.0006(12)
C14 0.0131(15) 0.0209(17) 0.0141(15) -0.0024(12) 0.0004(12) -0.0021(12)
C14A 0.0139(15) 0.0113(15) 0.0223(16) 0.0047(12) 0.0016(12) -0.0004(12)
C15 0.0260(18) 0.0176(18) 0.0264(19) -0.0008(14) 0.0019(15) 0.0028(14)
C16 0.069(3) 0.041(3) 0.047(3) 0.004(2) 0.028(2) 0.022(2)
C17 0.067(3) 0.023(2) 0.079(4) 0.015(2) 0.046(3) 0.011(2)
C18 0.0307(19) 0.0191(18) 0.0228(18) 0.0018(14) 0.0037(14) 0.0092(14)
C19 0.082(4) 0.069(4) 0.024(2) 0.017(2) 0.010(2) 0.033(3)
C20 0.061(3) 0.097(4) 0.052(3) 0.039(3) 0.026(3) 0.056(3)

loop_
_atom_type_symbol
_atom_type_description
_atom_type_scat_dispersion_real
_atom_type_scat_dispersion_imag
_atom_type_scat_source
C C 0.0033 0.0016 'International Tables Vol C Tables 4.2.6.8 and 6.1.1.4'
H H 0.0000 0.0000 'International Tables Vol C Tables 4.2.6.8 and 6.1.1.4'
N N 0.0061 0.0033 'International Tables Vol C Tables 4.2.6.8 and 6.1.1.4'
O O 0.0106 0.0060 'International Tables Vol C Tables 4.2.6.8 and 6.1.1.4'
Zn Zn 0.2839 1.4301 'International Tables Vol C Tables 4.2.6.8 and 6.1.1.4'
Se Se -0.0929 2.2259 'International Tables Vol C Tables 4.2.6.8 and 6.1.1.4'

loop_
_geom_angle_atom_site_label_1
_geom_angle_atom_site_label_2
_geom_angle_atom_site_label_3
_geom_angle
_geom_angle_site_symmetry_1
_geom_angle_site_symmetry_3
_geom_angle_publ_flag
O3 Zn1 O6 116.48(10) . . ?
O3 Zn1 N2 112.73(10) . 2_666 ?
O6 Zn1 N2 129.36(10) . 2_666 ?
O3 Zn1 O4 89.44(10) . . ?
O6 Zn1 O4 91.62(10) . . ?
N2 Zn1 O4 100.18(10) 2_666 . ?
O3 Zn1 O5 82.71(10) . . ?
O6 Zn1 O5 85.54(9) . . ?
N2 Zn1 O5 89.49(9) 2_666 . ?
O4 Zn1 O5 169.38(10) . . ?
N1 Se1 N2 93.08(12) . . ?
C14 O3 Zn1 138.9(2) . . ?
C15 O4 Zn1 137.8(3) . . ?
C18 O5 Zn1 112.3(2) . . ?
C14A O6 Zn1 111.32(19) 2_776 . ?
C4 N1 Se1 108.3(2) . . ?
C5 N2 Se1 108.0(2) . . ?
C5 N2 Zn1 128.9(2) . 2_666 ?
Se1 N2 Zn1 122.81(13) . 2_666 ?
C7 N3 C8 125.7(3) . . ?
C7 N3 H3N 119(3) . . ?
C8 N3 H3N 115(3) . . ?
C15 N4 C16 121.4(3) . . ?
C15 N4 C17 121.6(3) . . ?
C16 N4 C17 116.9(3) . . ?
C18 N5 C20 120.4(3) . . ?
C18 N5 C19 122.4(3) . . ?
C20 N5 C19 117.1(3) . . ?
C6 C1 C2 120.8(3) . . ?
C6 C1 C7 123.5(3) . . ?
C2 C1 C7 115.7(3) . . ?
C3 C2 C1 122.1(3) . . ?
C3 C2 H2 119.0 . . ?
C1 C2 H2 119.0 . . ?
C2 C3 C4 119.1(3) . . ?
C2 C3 H3 120.4 . . ?
C4 C3 H3 120.4 . . ?
N1 C4 C3 125.2(3) . . ?
N1 C4 C5 115.8(3) . . ?
C3 C4 C5 119.0(3) . . ?
N2 C5 C6 125.0(3) . . ?
N2 C5 C4 114.8(3) . . ?
C6 C5 C4 120.2(3) . . ?
C1 C6 C5 118.8(3) . . ?
C1 C6 H6 120.6 . . ?
C5 C6 H6 120.6 . . ?
O1 C7 N3 122.3(3) . . ?
O1 C7 C1 120.0(3) . . ?
N3 C7 C1 117.7(3) . . ?
C13 C8 C9 119.5(3) . . ?
C13 C8 N3 123.5(3) . . ?
C9 C8 N3 116.9(3) . . ?
C10 C9 C8 120.4(3) . . ?
C10 C9 H9 119.8 . . ?
C8 C9 H9 119.8 . . ?
C9 C10 C11 119.5(3) . . ?
C9 C10 C14 120.1(3) . . ?
C11 C10 C14 120.3(3) . . ?
C12 C11 C10 120.3(3) . . ?
C12 C11 H11 119.9 . . ?
C10 C11 H11 119.9 . . ?
C11 C12 C13 120.1(3) . . ?
C11 C12 C14A 120.0(3) . . ?
C13 C12 C14A 119.9(3) . . ?
C12 C13 C8 120.1(3) . . ?
C12 C13 H13 119.9 . . ?
C8 C13 H13 119.9 . . ?
O2 C14 O3 125.8(3) . . ?
O2 C14 C10 119.9(3) . . ?
O3 C14 C10 114.2(3) . . ?
O2A C14A O6 123.9(3) . 2_776 ?
O2A C14A C12 120.0(3) . . ?
O6 C14A C12 116.1(3) 2_776 . ?
O4 C15 N4 124.3(4) . . ?
O4 C15 H15 120(2) . . ?
N4 C15 H15 116(2) . . ?
N4 C16 H16A 109.5 . . ?
N4 C16 H16B 109.5 . . ?
H16A C16 H16B 109.5 . . ?
N4 C16 H16C 109.5 . . ?
H16A C16 H16C 109.5 . . ?
H16B C16 H16C 109.5 . . ?
N4 C17 H17A 109.5 . . ?
N4 C17 H17B 109.5 . . ?
H17A C17 H17B 109.5 . . ?
N4 C17 H17C 109.5 . . ?
H17A C17 H17C 109.5 . . ?
H17B C17 H17C 109.5 . . ?
O5 C18 N5 125.8(3) . . ?
O5 C18 H18 117.1 . . ?
N5 C18 H18 117.1 . . ?
N5 C19 H19A 109.5 . . ?
N5 C19 H19B 109.5 . . ?
H19A C19 H19B 109.5 . . ?
N5 C19 H19C 109.5 . . ?
H19A C19 H19C 109.5 . . ?
H19B C19 H19C 109.5 . . ?
N5 C20 H20A 109.5 . . ?
N5 C20 H20B 109.5 . . ?
H20A C20 H20B 109.5 . . ?
N5 C20 H20C 109.5 . . ?
H20A C20 H20C 109.5 . . ?
H20B C20 H20C 109.5 . . ?

loop_
_geom_bond_atom_site_label_1
_geom_bond_atom_site_label_2
_geom_bond_distance
_geom_bond_site_symmetry_2
_geom_bond_publ_flag
Zn1 O3 1.952(2) . ?
Zn1 O6 1.956(2) . ?
Zn1 N2 2.027(3) 2_666 ?
Zn1 O4 2.095(2) . ?
Zn1 O5 2.230(2) . ?
Se1 N1 1.770(3) . ?
Se1 N2 1.791(2) . ?
O1 C7 1.214(4) . ?
O2 C14 1.231(4) . ?
O2A C14A 1.239(4) . ?
O3 C14 1.277(4) . ?
O4 C15 1.236(4) . ?
O5 C18 1.239(4) . ?
O6 C14A 1.283(4) 2_776 ?
N1 C4 1.328(4) . ?
N2 C5 1.331(4) . ?
N3 C7 1.350(4) . ?
N3 C8 1.421(4) . ?
N3 H3N 0.81(4) . ?
N4 C15 1.309(4) . ?
N4 C16 1.440(5) . ?
N4 C17 1.453(5) . ?
N5 C18 1.310(4) . ?
N5 C20 1.452(5) . ?
N5 C19 1.452(5) . ?
C1 C6 1.365(4) . ?
C1 C2 1.439(4) . ?
C1 C7 1.501(4) . ?
C2 C3 1.351(4) . ?
C2 H2 0.9500 . ?
C3 C4 1.427(4) . ?
C3 H3 0.9500 . ?
C4 C5 1.447(4) . ?
C5 C6 1.423(4) . ?
C6 H6 0.9500 . ?
C8 C13 1.390(4) . ?
C8 C9 1.396(4) . ?
C9 C10 1.387(4) . ?
C9 H9 0.9500 . ?
C10 C11 1.394(4) . ?
C10 C14 1.517(4) . ?
C11 C12 1.383(4) . ?
C11 H11 0.9500 . ?
C12 C13 1.389(4) . ?
C12 C14A 1.501(4) . ?
C13 H13 0.9500 . ?
C15 H15 0.93(4) . ?
C16 H16A 0.9800 . ?
C16 H16B 0.9800 . ?
C16 H16C 0.9800 . ?
C17 H17A 0.9800 . ?
C17 H17B 0.9800 . ?
C17 H17C 0.9800 . ?
C18 H18 0.9500 . ?
C19 H19A 0.9800 . ?
C19 H19B 0.9800 . ?
C19 H19C 0.9800 . ?
C20 H20A 0.9800 . ?
C20 H20B 0.9800 . ?
C20 H20C 0.9800 . ?

loop_
_geom_hbond_atom_site_label_D
_geom_hbond_atom_site_label_H
_geom_hbond_atom_site_label_A
_geom_hbond_distance_DH
_geom_hbond_distance_HA
_geom_hbond_distance_DA
_geom_hbond_angle_DHA
_geom_hbond_site_symmetry_A
_geom_hbond_publ_flag
N3 H3N O2 0.81(4) 2.17(4) 2.948(3) 163(4) 2_666 yes
C6 H6 O2 0.95 2.43 3.373(4) 169.7 2_666 yes
C9 H9 O2 0.95 2.51 3.217(4) 131.3 2_666 yes
C13 H13 O1 0.95 2.29 2.823(4) 114.8 . yes
C17 H17A O1 0.98 2.28 3.179(5) 152.4 1_556 yes
C17 H17B O2A 0.98 2.56 3.297(5) 132.5 2_766 yes
C18 H18 O6 0.95 2.50 3.016(4) 114.2 . yes

loop_
_geom_torsion_atom_site_label_1
_geom_torsion_atom_site_label_2
_geom_torsion_atom_site_label_3
_geom_torsion_atom_site_label_4
_geom_torsion
_geom_torsion_site_symmetry_1
_geom_torsion_site_symmetry_2
_geom_torsion_site_symmetry_3
_geom_torsion_site_symmetry_4
_geom_torsion_publ_flag
N2 Se1 N1 C4 -0.5(2) . . . . ?
N1 Se1 N2 C5 0.9(2) . . . . ?
N1 Se1 N2 Zn1 -173.52(17) . . . 2_666 ?
C6 C1 C2 C3 -1.3(5) . . . . ?
C7 C1 C2 C3 177.2(3) . . . . ?
C1 C2 C3 C4 0.9(5) . . . . ?
Se1 N1 C4 C3 -179.5(3) . . . . ?
Se1 N1 C4 C5 0.0(4) . . . . ?
C2 C3 C4 N1 179.5(3) . . . . ?
C2 C3 C4 C5 0.0(5) . . . . ?
Se1 N2 C5 C6 179.9(3) . . . . ?
Zn1 N2 C5 C6 -6.1(5) 2_666 . . . ?
Se1 N2 C5 C4 -1.1(3) . . . . ?
Zn1 N2 C5 C4 172.9(2) 2_666 . . . ?
N1 C4 C5 N2 0.8(4) . . . . ?
C3 C4 C5 N2 -179.7(3) . . . . ?
N1 C4 C5 C6 179.9(3) . . . . ?
C3 C4 C5 C6 -0.6(5) . . . . ?
C2 C1 C6 C5 0.7(5) . . . . ?
C7 C1 C6 C5 -177.7(3) . . . . ?
N2 C5 C6 C1 179.2(3) . . . . ?
C4 C5 C6 C1 0.2(5) . . . . ?
C8 N3 C7 O1 -4.5(6) . . . . ?
C8 N3 C7 C1 174.5(3) . . . . ?
C6 C1 C7 O1 177.9(4) . . . . ?
C2 C1 C7 O1 -0.5(6) . . . . ?
C6 C1 C7 N3 -1.1(5) . . . . ?
C2 C1 C7 N3 -179.5(3) . . . . ?
C7 N3 C8 C13 26.6(5) . . . . ?
C7 N3 C8 C9 -154.3(3) . . . . ?
C13 C8 C9 C10 2.8(5) . . . . ?
N3 C8 C9 C10 -176.3(3) . . . . ?
C8 C9 C10 C11 -3.9(5) . . . . ?
C8 C9 C10 C14 173.2(3) . . . . ?
C9 C10 C11 C12 2.1(5) . . . . ?
C14 C10 C11 C12 -175.0(3) . . . . ?
C10 C11 C12 C13 0.8(5) . . . . ?
C10 C11 C12 C14A -177.6(3) . . . . ?
C11 C12 C13 C8 -1.8(5) . . . . ?
C14A C12 C13 C8 176.6(3) . . . . ?
C9 C8 C13 C12 0.0(5) . . . . ?
N3 C8 C13 C12 179.0(3) . . . . ?
Zn1 O3 C14 O2 72.3(5) . . . . ?
Zn1 O3 C14 C10 -112.4(3) . . . . ?
C9 C10 C14 O2 19.1(5) . . . . ?
C11 C10 C14 O2 -163.9(3) . . . . ?
C9 C10 C14 O3 -156.5(3) . . . . ?
C11 C10 C14 O3 20.5(4) . . . . ?
C11 C12 C14A O2A 168.7(3) . . . . ?
C13 C12 C14A O2A -9.7(5) . . . . ?
C11 C12 C14A O6 -9.5(4) . . . 2_776 ?
C13 C12 C14A O6 172.1(3) . . . 2_776 ?
Zn1 O4 C15 N4 140.3(3) . . . . ?
C16 N4 C15 O4 -6.4(6) . . . . ?
C17 N4 C15 O4 174.8(4) . . . . ?
Zn1 O5 C18 N5 160.7(3) . . . . ?
C20 N5 C18 O5 -1.3(6) . . . . ?
C19 N5 C18 O5 -176.7(4) . . . . ?
